data_4079070
loop_
_publ_author_name
'Wang, Xiaowu'
'Fr\"ohlich, Roland'
'Daniliuc, Constantin G.'
'Rieger, Bernhard'
'Jonovic, Aleksandra'
'Kehr, Gerald'
'Erker, Gerhard'

_publ_section_title
;
 (&#x201C;Ferrocene-salaldiminato&#x201D;)zirconium Complexes for Ethylene
 Polymerization Catalysis: The Role of the Bulky Substituents
;
_journal_issue 19
_journal_name_full Organometallics
_journal_page_first 6741
_journal_paper_doi 10.1021/om3004509
_journal_volume 31
_journal_year 2012
_chemical_absolute_configuration ad
_chemical_formula_sum 'C23 H31 Fe N O Si2'
_chemical_formula_weight 449.52
_chemical_name_systematic
; 
 ? 
;
_space_group_IT_number 19
_symmetry_cell_setting orthorhombic
_symmetry_space_group_name_Hall 'P 2ac 2ab'
_symmetry_space_group_name_H-M 'P 21 21 21'
_atom_sites_solution_hydrogens geom
_atom_sites_solution_primary direct
_atom_sites_solution_secondary difmap
_audit_creation_method SHELXL-97
_cell_angle_alpha 90.00
_cell_angle_beta 90.00
_cell_angle_gamma 90.00
_cell_formula_units_Z 4
_cell_length_a 8.3549(2)
_cell_length_b 10.0008(2)
_cell_length_c 28.5722(7)
_cell_measurement_reflns_used 4237
_cell_measurement_temperature 223(2)
_cell_measurement_theta_max 27.88
_cell_measurement_theta_min 4.08
_cell_volume 2387.37(9)
_computing_cell_refinement 'Collect (Nonius B.V., 1998)'
_computing_data_collection 'Collect (Nonius B.V., 1998)'
_computing_data_reduction 'Denzo-SMN (Otwinowski & Minor, 1997)'
_computing_molecular_graphics 'XP (BrukerAXS, 2000)'
_computing_publication_material 'SHELXL-97 (Sheldrick, 1997)'
_computing_structure_refinement 'SHELXL-97 (Sheldrick, 1997)'
_computing_structure_solution 'SHELXS-97 (Sheldrick, 1990)'
_diffrn_ambient_temperature 223(2)
_diffrn_measured_fraction_theta_full 0.991
_diffrn_measured_fraction_theta_max 0.991
_diffrn_measurement_device_type 'Nonius KappaCCD APEXII'
_diffrn_measurement_method '\w and \f scans'
_diffrn_radiation_monochromator 'Montel mirror'
_diffrn_radiation_source 'rotating anode Nonius FR591'
_diffrn_radiation_type MoK\a
_diffrn_radiation_wavelength 0.71073
_diffrn_reflns_av_R_equivalents 0.048
_diffrn_reflns_av_sigmaI/netI 0.0250
_diffrn_reflns_limit_h_max 10
_diffrn_reflns_limit_h_min -10
_diffrn_reflns_limit_k_max 13
_diffrn_reflns_limit_k_min -13
_diffrn_reflns_limit_l_max 37
_diffrn_reflns_limit_l_min -37
_diffrn_reflns_number 15610
_diffrn_reflns_theta_full 27.76
_diffrn_reflns_theta_max 27.76
_diffrn_reflns_theta_min 2.95
_exptl_absorpt_coefficient_mu 0.745
_exptl_absorpt_correction_T_max 0.9708
_exptl_absorpt_correction_T_min 0.7805
_exptl_absorpt_correction_type multi-scan
_exptl_absorpt_process_details 'Denzo (Otwinowski, Borek, Majewski & Minor, 2003)'
_exptl_crystal_colour red
_exptl_crystal_density_diffrn 1.251
_exptl_crystal_density_method 'not measured'
_exptl_crystal_description plate
_exptl_crystal_F_000 952
_exptl_crystal_size_max 0.35
_exptl_crystal_size_mid 0.20
_exptl_crystal_size_min 0.04
_refine_diff_density_max 0.315
_refine_diff_density_min -0.337
_refine_diff_density_rms 0.048
_refine_ls_abs_structure_details 'Flack H D (1983), Acta Cryst. A39, 876-881'
_refine_ls_abs_structure_Flack 0.002(16)
_refine_ls_extinction_method none
_refine_ls_goodness_of_fit_ref 1.047
_refine_ls_hydrogen_treatment constr
_refine_ls_matrix_type full
_refine_ls_number_parameters 260
_refine_ls_number_reflns 5312
_refine_ls_number_restraints 0
_refine_ls_restrained_S_all 1.047
_refine_ls_R_factor_all 0.0426
_refine_ls_R_factor_gt 0.0391
_refine_ls_shift/su_max 0.002
_refine_ls_shift/su_mean 0.000
_refine_ls_structure_factor_coef Fsqd
_refine_ls_weighting_details 'calc w=1/[\s^2^(Fo^2^)+(0.0242P)^2^+2.5318P] where P=(Fo^2^+2Fc^2^)/3'
_refine_ls_weighting_scheme calc
_refine_ls_wR_factor_gt 0.0855
_refine_ls_wR_factor_ref 0.0882
_reflns_number_gt 5035
_reflns_number_total 5312
_reflns_threshold_expression >2sigma(I)
_cod_data_source_file om3004509_si_006.cif
_cod_data_source_block erk5632
_cod_original_sg_symbol_H-M P212121
_cod_database_code 4079070

loop_
_symmetry_equiv_pos_as_xyz
'x, y, z'
'-x+1/2, -y, z+1/2'
'-x, y+1/2, -z+1/2'
'x+1/2, -y+1/2, -z'

loop_
_atom_site_label
_atom_site_type_symbol
_atom_site_fract_x
_atom_site_fract_y
_atom_site_fract_z
_atom_site_U_iso_or_equiv
_atom_site_adp_type
_atom_site_occupancy
_atom_site_symmetry_multiplicity
_atom_site_calc_flag
_atom_site_refinement_flags
Fe1 Fe 0.64848(4) 0.93347(4) 0.872246(13) 0.02873(9) Uani 1 1 d .
Si1 Si 0.43898(10) 1.21813(9) 0.83511(3) 0.03535(18) Uani 1 1 d .
Si2 Si 0.90953(10) 1.01479(9) 0.96843(3) 0.03561(18) Uani 1 1 d .
N1 N 0.9139(3) 1.0183(2) 0.76486(8) 0.0339(5) Uani 1 1 d .
O1 O 1.0149(2) 0.9701(2) 0.85355(7) 0.0372(5) Uani 1 1 d .
H01 H 1.0225 0.9630 0.8247 0.056 Uiso 1 1 calc R
C1 C 0.6232(3) 1.1310(3) 0.85602(9) 0.0304(6) Uani 1 1 d .
C2 C 0.7581(3) 1.0739(3) 0.83104(9) 0.0290(5) Uani 1 1 d .
C3 C 0.8718(3) 1.0254(3) 0.86455(9) 0.0291(5) Uani 1 1 d .
C4 C 0.8131(3) 1.0469(3) 0.91068(9) 0.0302(6) Uani 1 1 d .
C5 C 0.6619(4) 1.1135(3) 0.90462(9) 0.0309(5) Uani 1 1 d .
H5 H 0.5965 1.1420 0.9294 0.037 Uiso 1 1 calc R
C6 C 0.5040(4) 0.8074(3) 0.91006(12) 0.0458(8) Uani 1 1 d .
H6 H 0.4650 0.8233 0.9404 0.055 Uiso 1 1 calc R
C7 C 0.4278(4) 0.8436(3) 0.86749(12) 0.0436(7) Uani 1 1 d .
H7 H 0.3288 0.8875 0.8646 0.052 Uiso 1 1 calc R
C8 C 0.5267(4) 0.8021(3) 0.83040(11) 0.0439(7) Uani 1 1 d .
H8 H 0.5051 0.8137 0.7984 0.053 Uiso 1 1 calc R
C9 C 0.6644(4) 0.7399(3) 0.84942(12) 0.0462(8) Uani 1 1 d .
H9 H 0.7501 0.7032 0.8324 0.055 Uiso 1 1 calc R
C10 C 0.6496(5) 0.7429(3) 0.89847(12) 0.0477(8) Uani 1 1 d .
H10 H 0.7239 0.7081 0.9199 0.057 Uiso 1 1 calc R
C11 C 0.7834(3) 1.0652(3) 0.78086(9) 0.0309(5) Uani 1 1 d .
H11 H 0.7031 1.0942 0.7602 0.037 Uiso 1 1 calc R
C12 C 0.4939(5) 1.3915(4) 0.81654(16) 0.0618(11) Uani 1 1 d .
H12A H 0.5355 1.4405 0.8432 0.093 Uiso 1 1 calc R
H12B H 0.3997 1.4366 0.8045 0.093 Uiso 1 1 calc R
H12C H 0.5749 1.3872 0.7923 0.093 Uiso 1 1 calc R
C13 C 0.3416(4) 1.1303(4) 0.78503(11) 0.0483(8) Uani 1 1 d .
H13A H 0.4161 1.1248 0.7591 0.072 Uiso 1 1 calc R
H13B H 0.2472 1.1796 0.7754 0.072 Uiso 1 1 calc R
H13C H 0.3108 1.0409 0.7946 0.072 Uiso 1 1 calc R
C14 C 0.2980(4) 1.2248(4) 0.88549(12) 0.0517(9) Uani 1 1 d .
H14A H 0.2829 1.1355 0.8980 0.078 Uiso 1 1 calc R
H14B H 0.1958 1.2601 0.8751 0.078 Uiso 1 1 calc R
H14C H 0.3417 1.2823 0.9097 0.078 Uiso 1 1 calc R
C15 C 1.0043(5) 1.1745(4) 0.98769(13) 0.0606(11) Uani 1 1 d .
H15A H 1.0850 1.2010 0.9651 0.091 Uiso 1 1 calc R
H15B H 1.0538 1.1618 1.0181 0.091 Uiso 1 1 calc R
H15C H 0.9232 1.2436 0.9899 0.091 Uiso 1 1 calc R
C16 C 1.0649(5) 0.8816(4) 0.96404(13) 0.0691(12) Uani 1 1 d .
H16A H 1.0145 0.7975 0.9557 0.104 Uiso 1 1 calc R
H16B H 1.1186 0.8720 0.9939 0.104 Uiso 1 1 calc R
H16C H 1.1424 0.9058 0.9402 0.104 Uiso 1 1 calc R
C17 C 0.7532(5) 0.9678(4) 1.01188(11) 0.0539(9) Uani 1 1 d .
H17A H 0.6743 1.0387 1.0140 0.081 Uiso 1 1 calc R
H17B H 0.8024 0.9545 1.0423 0.081 Uiso 1 1 calc R
H17C H 0.7013 0.8857 1.0020 0.081 Uiso 1 1 calc R
C21 C 0.9432(3) 1.0172(3) 0.71575(9) 0.0329(6) Uani 1 1 d .
C22 C 1.0364(4) 0.9150(3) 0.69786(10) 0.0410(7) Uani 1 1 d .
H22 H 1.0776 0.8493 0.7181 0.049 Uiso 1 1 calc R
C23 C 1.0696(4) 0.9085(3) 0.65034(11) 0.0444(7) Uani 1 1 d .
H23 H 1.1320 0.8381 0.6384 0.053 Uiso 1 1 calc R
C24 C 1.0112(4) 1.0049(3) 0.62084(10) 0.0436(7) Uani 1 1 d .
H24 H 1.0330 1.0003 0.5886 0.052 Uiso 1 1 calc R
C25 C 0.9204(4) 1.1088(3) 0.63838(10) 0.0477(8) Uani 1 1 d .
H25 H 0.8807 1.1749 0.6181 0.057 Uiso 1 1 calc R
C26 C 0.8875(4) 1.1157(3) 0.68604(10) 0.0414(7) Uani 1 1 d .
H26 H 0.8274 1.1874 0.6980 0.050 Uiso 1 1 calc R

loop_
_atom_site_aniso_label
_atom_site_aniso_U_11
_atom_site_aniso_U_22
_atom_site_aniso_U_33
_atom_site_aniso_U_23
_atom_site_aniso_U_13
_atom_site_aniso_U_12
Fe1 0.02923(17) 0.02767(17) 0.02930(17) 0.00018(16) 0.00150(15) -0.00093(16)
Si1 0.0325(4) 0.0365(4) 0.0371(4) 0.0014(3) -0.0007(3) 0.0056(3)
Si2 0.0399(4) 0.0401(4) 0.0268(3) -0.0025(3) -0.0018(3) 0.0034(3)
N1 0.0332(12) 0.0401(13) 0.0283(10) 0.0024(10) 0.0007(9) 0.0014(10)
O1 0.0285(9) 0.0489(13) 0.0341(9) 0.0004(9) 0.0005(8) 0.0059(9)
C1 0.0298(14) 0.0280(13) 0.0333(12) 0.0003(10) 0.0009(11) 0.0005(11)
C2 0.0286(12) 0.0286(12) 0.0299(12) 0.0026(12) 0.0002(10) -0.0021(11)
C3 0.0271(12) 0.0303(12) 0.0299(12) -0.0003(10) 0.0015(10) -0.0021(10)
C4 0.0342(13) 0.0289(14) 0.0273(12) -0.0008(10) -0.0009(10) -0.0009(11)
C5 0.0340(13) 0.0302(13) 0.0285(12) -0.0042(10) 0.0031(11) 0.0028(12)
C6 0.0480(18) 0.0418(19) 0.0474(17) 0.0047(15) 0.0105(14) -0.0102(15)
C7 0.0355(15) 0.0382(15) 0.0571(19) 0.0027(15) -0.0029(15) -0.0104(13)
C8 0.0507(19) 0.0379(17) 0.0432(16) -0.0064(14) -0.0025(14) -0.0103(14)
C9 0.0500(19) 0.0281(14) 0.061(2) -0.0091(14) 0.0027(16) -0.0006(14)
C10 0.0526(18) 0.0331(16) 0.0574(19) 0.0109(14) -0.0065(17) -0.0073(16)
C11 0.0302(12) 0.0319(13) 0.0306(12) 0.0033(12) -0.0005(10) -0.0042(12)
C12 0.057(2) 0.042(2) 0.086(3) 0.0178(19) -0.010(2) 0.0061(17)
C13 0.0411(16) 0.062(2) 0.0421(16) -0.0023(15) -0.0052(14) 0.0001(17)
C14 0.0386(16) 0.070(2) 0.0464(18) -0.0099(17) 0.0042(13) 0.0118(16)
C15 0.061(2) 0.075(3) 0.0459(19) -0.0177(18) 0.0007(16) -0.024(2)
C16 0.081(3) 0.085(3) 0.0413(18) 0.0024(19) -0.0104(19) 0.037(2)
C17 0.068(2) 0.057(2) 0.0375(16) 0.0050(16) 0.0079(16) -0.0078(18)
C21 0.0288(13) 0.0395(15) 0.0303(12) -0.0021(11) -0.0010(10) -0.0027(12)
C22 0.0420(16) 0.0444(18) 0.0367(14) 0.0037(13) 0.0032(12) 0.0096(14)
C23 0.0440(17) 0.0465(19) 0.0426(15) -0.0070(14) 0.0058(13) 0.0078(15)
C24 0.0428(15) 0.0565(19) 0.0314(14) -0.0012(14) 0.0033(12) -0.0053(14)
C25 0.0567(19) 0.0503(19) 0.0361(15) 0.0094(13) 0.0045(14) 0.0070(16)
C26 0.0488(18) 0.0389(16) 0.0366(14) 0.0027(13) 0.0076(13) 0.0084(13)

loop_
_atom_type_symbol
_atom_type_description
_atom_type_scat_dispersion_real
_atom_type_scat_dispersion_imag
_atom_type_scat_source
C C 0.0033 0.0016 'International Tables Vol C Tables 4.2.6.8 and 6.1.1.4'
H H 0.0000 0.0000 'International Tables Vol C Tables 4.2.6.8 and 6.1.1.4'
N N 0.0061 0.0033 'International Tables Vol C Tables 4.2.6.8 and 6.1.1.4'
O O 0.0106 0.0060 'International Tables Vol C Tables 4.2.6.8 and 6.1.1.4'
Si Si 0.0817 0.0704 'International Tables Vol C Tables 4.2.6.8 and 6.1.1.4'
Fe Fe 0.3463 0.8444 'International Tables Vol C Tables 4.2.6.8 and 6.1.1.4'

loop_
_geom_angle_atom_site_label_1
_geom_angle_atom_site_label_2
_geom_angle_atom_site_label_3
_geom_angle
C5 Fe1 C1 41.36(10)
C5 Fe1 C8 149.78(13)
C1 Fe1 C8 115.93(13)
C5 Fe1 C10 131.24(12)
C1 Fe1 C10 169.98(13)
C8 Fe1 C10 67.59(14)
C5 Fe1 C9 168.99(13)
C1 Fe1 C9 148.22(12)
C8 Fe1 C9 40.47(14)
C10 Fe1 C9 40.20(13)
C5 Fe1 C2 68.19(11)
C1 Fe1 C2 41.57(11)
C8 Fe1 C2 109.06(12)
C10 Fe1 C2 147.81(14)
C9 Fe1 C2 115.86(13)
C5 Fe1 C6 109.76(13)
C1 Fe1 C6 130.81(13)
C8 Fe1 C6 67.72(13)
C10 Fe1 C6 40.39(15)
C9 Fe1 C6 67.97(14)
C2 Fe1 C6 170.53(13)
C5 Fe1 C7 117.93(13)
C1 Fe1 C7 108.39(12)
C8 Fe1 C7 40.10(13)
C10 Fe1 C7 67.75(14)
C9 Fe1 C7 67.90(14)
C2 Fe1 C7 131.51(12)
C6 Fe1 C7 40.44(13)
C5 Fe1 C3 66.93(11)
C1 Fe1 C3 69.09(11)
C8 Fe1 C3 131.60(12)
C10 Fe1 C3 116.32(14)
C9 Fe1 C3 108.91(13)
C2 Fe1 C3 40.50(10)
C6 Fe1 C3 148.18(12)
C7 Fe1 C3 170.17(12)
C5 Fe1 C4 40.82(11)
C1 Fe1 C4 70.30(11)
C8 Fe1 C4 168.63(12)
C10 Fe1 C4 108.00(13)
C9 Fe1 C4 129.53(13)
C2 Fe1 C4 68.68(10)
C6 Fe1 C4 116.30(13)
C7 Fe1 C4 149.41(12)
C3 Fe1 C4 39.74(10)
C14 Si1 C13 109.50(16)
C14 Si1 C1 106.92(14)
C13 Si1 C1 112.67(14)
C14 Si1 C12 109.97(19)
C13 Si1 C12 109.01(18)
C1 Si1 C12 108.74(15)
C17 Si2 C4 109.29(15)
C17 Si2 C16 110.67(19)
C4 Si2 C16 111.37(14)
C17 Si2 C15 108.47(17)
C4 Si2 C15 107.29(16)
C16 Si2 C15 109.6(2)
C11 N1 C21 120.3(2)
C3 O1 H01 109.5
C5 C1 C2 104.6(2)
C5 C1 Si1 123.5(2)
C2 C1 Si1 131.8(2)
C5 C1 Fe1 68.82(15)
C2 C1 Fe1 69.54(16)
Si1 C1 Fe1 127.60(15)
C3 C2 C1 108.6(2)
C3 C2 C11 122.9(2)
C1 C2 C11 128.5(2)
C3 C2 Fe1 71.33(15)
C1 C2 Fe1 68.89(15)
C11 C2 Fe1 126.2(2)
O1 C3 C4 125.5(2)
O1 C3 C2 124.6(2)
C4 C3 C2 109.8(2)
O1 C3 Fe1 129.25(19)
C4 C3 Fe1 70.23(15)
C2 C3 Fe1 68.17(15)
C3 C4 C5 105.1(2)
C3 C4 Si2 130.2(2)
C5 C4 Si2 124.45(19)
C3 C4 Fe1 70.04(15)
C5 C4 Fe1 67.09(15)
Si2 C4 Fe1 130.91(15)
C1 C5 C4 111.8(2)
C1 C5 Fe1 69.82(15)
C4 C5 Fe1 72.09(15)
C1 C5 H5 124.1
C4 C5 H5 124.1
Fe1 C5 H5 125.6
C10 C6 C7 107.5(3)
C10 C6 Fe1 69.60(18)
C7 C6 Fe1 69.89(18)
C10 C6 H6 126.2
C7 C6 H6 126.2
Fe1 C6 H6 125.8
C8 C7 C6 107.8(3)
C8 C7 Fe1 69.62(18)
C6 C7 Fe1 69.67(18)
C8 C7 H7 126.1
C6 C7 H7 126.1
Fe1 C7 H7 126.2
C7 C8 C9 108.5(3)
C7 C8 Fe1 70.29(18)
C9 C8 Fe1 69.78(18)
C7 C8 H8 125.7
C9 C8 H8 125.7
Fe1 C8 H8 125.8
C10 C9 C8 107.5(3)
C10 C9 Fe1 69.90(19)
C8 C9 Fe1 69.74(18)
C10 C9 H9 126.2
C8 C9 H9 126.2
Fe1 C9 H9 125.7
C9 C10 C6 108.6(3)
C9 C10 Fe1 69.90(18)
C6 C10 Fe1 70.01(19)
C9 C10 H10 125.7
C6 C10 H10 125.7
Fe1 C10 H10 126.0
N1 C11 C2 120.1(2)
N1 C11 H11 119.9
C2 C11 H11 119.9
Si1 C12 H12A 109.5
Si1 C12 H12B 109.5
H12A C12 H12B 109.5
Si1 C12 H12C 109.5
H12A C12 H12C 109.5
H12B C12 H12C 109.5
Si1 C13 H13A 109.5
Si1 C13 H13B 109.5
H13A C13 H13B 109.5
Si1 C13 H13C 109.5
H13A C13 H13C 109.5
H13B C13 H13C 109.5
Si1 C14 H14A 109.5
Si1 C14 H14B 109.5
H14A C14 H14B 109.5
Si1 C14 H14C 109.5
H14A C14 H14C 109.5
H14B C14 H14C 109.5
Si2 C15 H15A 109.5
Si2 C15 H15B 109.5
H15A C15 H15B 109.5
Si2 C15 H15C 109.5
H15A C15 H15C 109.5
H15B C15 H15C 109.5
Si2 C16 H16A 109.5
Si2 C16 H16B 109.5
H16A C16 H16B 109.5
Si2 C16 H16C 109.5
H16A C16 H16C 109.5
H16B C16 H16C 109.5
Si2 C17 H17A 109.5
Si2 C17 H17B 109.5
H17A C17 H17B 109.5
Si2 C17 H17C 109.5
H17A C17 H17C 109.5
H17B C17 H17C 109.5
C26 C21 C22 119.3(3)
C26 C21 N1 122.8(3)
C22 C21 N1 117.8(3)
C21 C22 C23 120.6(3)
C21 C22 H22 119.7
C23 C22 H22 119.7
C24 C23 C22 119.9(3)
C24 C23 H23 120.1
C22 C23 H23 120.1
C23 C24 C25 120.1(3)
C23 C24 H24 119.9
C25 C24 H24 119.9
C24 C25 C26 120.1(3)
C24 C25 H25 119.9
C26 C25 H25 119.9
C21 C26 C25 120.0(3)
C21 C26 H26 120.0
C25 C26 H26 120.0

loop_
_geom_bond_atom_site_label_1
_geom_bond_atom_site_label_2
_geom_bond_distance
Fe1 C5 2.027(3)
Fe1 C1 2.040(3)
Fe1 C8 2.047(3)
Fe1 C10 2.048(3)
Fe1 C9 2.048(3)
Fe1 C2 2.049(3)
Fe1 C6 2.053(3)
Fe1 C7 2.056(3)
Fe1 C3 2.091(3)
Fe1 C4 2.094(3)
Si1 C14 1.861(3)
Si1 C13 1.866(3)
Si1 C1 1.867(3)
Si1 C12 1.870(4)
Si2 C17 1.862(3)
Si2 C4 1.864(3)
Si2 C16 1.864(4)
Si2 C15 1.865(4)
N1 C11 1.272(3)
N1 C21 1.425(3)
O1 C3 1.354(3)
O1 H01 0.8300
C1 C5 1.436(4)
C1 C2 1.451(4)
C2 C3 1.434(4)
C2 C11 1.452(3)
C3 C4 1.422(3)
C4 C5 1.438(4)
C5 H5 0.9400
C6 C10 1.416(5)
C6 C7 1.420(5)
C6 H6 0.9400
C7 C8 1.407(5)
C7 H7 0.9400
C8 C9 1.416(5)
C8 H8 0.9400
C9 C10 1.407(5)
C9 H9 0.9400
C10 H10 0.9400
C11 H11 0.9400
C12 H12A 0.9700
C12 H12B 0.9700
C12 H12C 0.9700
C13 H13A 0.9700
C13 H13B 0.9700
C13 H13C 0.9700
C14 H14A 0.9700
C14 H14B 0.9700
C14 H14C 0.9700
C15 H15A 0.9700
C15 H15B 0.9700
C15 H15C 0.9700
C16 H16A 0.9700
C16 H16B 0.9700
C16 H16C 0.9700
C17 H17A 0.9700
C17 H17B 0.9700
C17 H17C 0.9700
C21 C26 1.381(4)
C21 C22 1.383(4)
C22 C23 1.387(4)
C22 H22 0.9400
C23 C24 1.371(5)
C23 H23 0.9400
C24 C25 1.380(5)
C24 H24 0.9400
C25 C26 1.391(4)
C25 H25 0.9400
C26 H26 0.9400

loop_
_geom_torsion_atom_site_label_1
_geom_torsion_atom_site_label_2
_geom_torsion_atom_site_label_3
_geom_torsion_atom_site_label_4
_geom_torsion
C14 Si1 C1 C5 -17.4(3)
C13 Si1 C1 C5 -137.7(2)
C12 Si1 C1 C5 101.3(3)
C14 Si1 C1 C2 166.0(3)
C13 Si1 C1 C2 45.7(3)
C12 Si1 C1 C2 -75.3(3)
C14 Si1 C1 Fe1 70.5(2)
C13 Si1 C1 Fe1 -49.8(2)
C12 Si1 C1 Fe1 -170.8(2)
C8 Fe1 C1 C5 154.39(18)
C10 Fe1 C1 C5 46.0(9)
C9 Fe1 C1 C5 -170.8(2)
C2 Fe1 C1 C5 -115.7(2)
C6 Fe1 C1 C5 72.3(2)
C7 Fe1 C1 C5 111.67(19)
C3 Fe1 C1 C5 -78.41(18)
C4 Fe1 C1 C5 -35.94(17)
C5 Fe1 C1 C2 115.7(2)
C8 Fe1 C1 C2 -89.94(18)
C10 Fe1 C1 C2 161.7(7)
C9 Fe1 C1 C2 -55.1(3)
C6 Fe1 C1 C2 -172.06(18)
C7 Fe1 C1 C2 -132.66(17)
C3 Fe1 C1 C2 37.26(14)
C4 Fe1 C1 C2 79.73(16)
C5 Fe1 C1 Si1 -116.7(2)
C8 Fe1 C1 Si1 37.7(2)
C10 Fe1 C1 Si1 -70.7(8)
C9 Fe1 C1 Si1 72.5(3)
C2 Fe1 C1 Si1 127.6(2)
C6 Fe1 C1 Si1 -44.4(2)
C7 Fe1 C1 Si1 -5.0(2)
C3 Fe1 C1 Si1 164.9(2)
C4 Fe1 C1 Si1 -152.6(2)
C5 C1 C2 C3 -0.2(3)
Si1 C1 C2 C3 176.8(2)
Fe1 C1 C2 C3 -60.52(19)
C5 C1 C2 C11 -179.6(3)
Si1 C1 C2 C11 -2.5(5)
Fe1 C1 C2 C11 120.2(3)
C5 C1 C2 Fe1 60.28(18)
Si1 C1 C2 Fe1 -122.7(3)
C5 Fe1 C2 C3 79.55(17)
C1 Fe1 C2 C3 119.5(2)
C8 Fe1 C2 C3 -132.62(17)
C10 Fe1 C2 C3 -54.6(3)
C9 Fe1 C2 C3 -89.25(18)
C6 Fe1 C2 C3 158.9(7)
C7 Fe1 C2 C3 -171.82(17)
C4 Fe1 C2 C3 35.50(15)
C5 Fe1 C2 C1 -39.91(16)
C8 Fe1 C2 C1 107.93(18)
C10 Fe1 C2 C1 -174.1(2)
C9 Fe1 C2 C1 151.30(16)
C6 Fe1 C2 C1 39.4(8)
C7 Fe1 C2 C1 68.7(2)
C3 Fe1 C2 C1 -119.5(2)
C4 Fe1 C2 C1 -83.95(16)
C5 Fe1 C2 C11 -162.9(3)
C1 Fe1 C2 C11 -123.0(3)
C8 Fe1 C2 C11 -15.1(3)
C10 Fe1 C2 C11 62.9(3)
C9 Fe1 C2 C11 28.3(3)
C6 Fe1 C2 C11 -83.6(8)
C7 Fe1 C2 C11 -54.3(3)
C3 Fe1 C2 C11 117.6(3)
C4 Fe1 C2 C11 153.1(3)
C1 C2 C3 O1 -177.5(2)
C11 C2 C3 O1 1.8(4)
Fe1 C2 C3 O1 123.5(3)
C1 C2 C3 C4 1.1(3)
C11 C2 C3 C4 -179.5(3)
Fe1 C2 C3 C4 -57.86(19)
C1 C2 C3 Fe1 59.00(19)
C11 C2 C3 Fe1 -121.6(3)
C5 Fe1 C3 O1 159.5(3)
C1 Fe1 C3 O1 -155.8(3)
C8 Fe1 C3 O1 -49.1(3)
C10 Fe1 C3 O1 33.4(3)
C9 Fe1 C3 O1 -9.6(3)
C2 Fe1 C3 O1 -117.6(3)
C6 Fe1 C3 O1 68.9(3)
C7 Fe1 C3 O1 -78.9(7)
C4 Fe1 C3 O1 120.2(3)
C5 Fe1 C3 C4 39.26(16)
C1 Fe1 C3 C4 83.98(17)
C8 Fe1 C3 C4 -169.36(18)
C10 Fe1 C3 C4 -86.81(19)
C9 Fe1 C3 C4 -129.82(17)
C2 Fe1 C3 C4 122.2(2)
C6 Fe1 C3 C4 -51.4(3)
C7 Fe1 C3 C4 160.8(6)
C5 Fe1 C3 C2 -82.93(17)
C1 Fe1 C3 C2 -38.21(16)
C8 Fe1 C3 C2 68.5(2)
C10 Fe1 C3 C2 151.00(17)
C9 Fe1 C3 C2 107.99(18)
C6 Fe1 C3 C2 -173.5(2)
C7 Fe1 C3 C2 38.7(7)
C4 Fe1 C3 C2 -122.2(2)
O1 C3 C4 C5 177.1(2)
C2 C3 C4 C5 -1.5(3)
Fe1 C3 C4 C5 -58.18(18)
O1 C3 C4 Si2 2.5(4)
C2 C3 C4 Si2 -176.1(2)
Fe1 C3 C4 Si2 127.3(2)
O1 C3 C4 Fe1 -124.7(3)
C2 C3 C4 Fe1 56.64(19)
C17 Si2 C4 C3 -147.5(3)
C16 Si2 C4 C3 -24.9(3)
C15 Si2 C4 C3 95.1(3)
C17 Si2 C4 C5 38.9(3)
C16 Si2 C4 C5 161.5(3)
C15 Si2 C4 C5 -78.5(3)
C17 Si2 C4 Fe1 -49.4(2)
C16 Si2 C4 Fe1 73.2(2)
C15 Si2 C4 Fe1 -166.81(19)
C5 Fe1 C4 C3 -117.1(2)
C1 Fe1 C4 C3 -80.66(16)
C8 Fe1 C4 C3 44.5(7)
C10 Fe1 C4 C3 109.77(18)
C9 Fe1 C4 C3 70.4(2)
C2 Fe1 C4 C3 -36.16(15)
C6 Fe1 C4 C3 152.66(17)
C7 Fe1 C4 C3 -173.7(2)
C1 Fe1 C4 C5 36.40(16)
C8 Fe1 C4 C5 161.5(6)
C10 Fe1 C4 C5 -133.17(17)
C9 Fe1 C4 C5 -172.54(18)
C2 Fe1 C4 C5 80.90(16)
C6 Fe1 C4 C5 -90.28(18)
C7 Fe1 C4 C5 -56.6(3)
C3 Fe1 C4 C5 117.1(2)
C5 Fe1 C4 Si2 116.5(2)
C1 Fe1 C4 Si2 152.9(2)
C8 Fe1 C4 Si2 -82.0(7)
C10 Fe1 C4 Si2 -16.7(2)
C9 Fe1 C4 Si2 -56.0(2)
C2 Fe1 C4 Si2 -162.6(2)
C6 Fe1 C4 Si2 26.2(2)
C7 Fe1 C4 Si2 59.9(3)
C3 Fe1 C4 Si2 -126.4(3)
C2 C1 C5 C4 -0.7(3)
Si1 C1 C5 C4 -178.1(2)
Fe1 C1 C5 C4 60.0(2)
C2 C1 C5 Fe1 -60.76(19)
Si1 C1 C5 Fe1 121.9(2)
C3 C4 C5 C1 1.4(3)
Si2 C4 C5 C1 176.4(2)
Fe1 C4 C5 C1 -58.7(2)
C3 C4 C5 Fe1 60.12(18)
Si2 C4 C5 Fe1 -124.9(2)
C8 Fe1 C5 C1 -50.6(3)
C10 Fe1 C5 C1 -170.4(2)
C9 Fe1 C5 C1 153.9(7)
C2 Fe1 C5 C1 40.11(16)
C6 Fe1 C5 C1 -130.00(18)
C7 Fe1 C5 C1 -86.46(19)
C3 Fe1 C5 C1 84.07(17)
C4 Fe1 C5 C1 122.3(2)
C1 Fe1 C5 C4 -122.3(2)
C8 Fe1 C5 C4 -172.9(2)
C10 Fe1 C5 C4 67.3(2)
C9 Fe1 C5 C4 31.6(8)
C2 Fe1 C5 C4 -82.19(16)
C6 Fe1 C5 C4 107.71(18)
C7 Fe1 C5 C4 151.24(16)
C3 Fe1 C5 C4 -38.23(15)
C5 Fe1 C6 C10 -131.20(19)
C1 Fe1 C6 C10 -173.17(19)
C8 Fe1 C6 C10 81.1(2)
C9 Fe1 C6 C10 37.3(2)
C2 Fe1 C6 C10 153.0(7)
C7 Fe1 C6 C10 118.6(3)
C3 Fe1 C6 C10 -53.4(3)
C4 Fe1 C6 C10 -87.2(2)
C5 Fe1 C6 C7 110.2(2)
C1 Fe1 C6 C7 68.2(2)
C8 Fe1 C6 C7 -37.46(19)
C10 Fe1 C6 C7 -118.6(3)
C9 Fe1 C6 C7 -81.3(2)
C2 Fe1 C6 C7 34.4(9)
C3 Fe1 C6 C7 -171.9(2)
C4 Fe1 C6 C7 154.22(18)
C10 C6 C7 C8 -0.3(3)
Fe1 C6 C7 C8 59.4(2)
C10 C6 C7 Fe1 -59.7(2)
C5 Fe1 C7 C8 152.74(18)
C1 Fe1 C7 C8 108.7(2)
C10 Fe1 C7 C8 -81.2(2)
C9 Fe1 C7 C8 -37.6(2)
C2 Fe1 C7 C8 68.0(2)
C6 Fe1 C7 C8 -119.1(3)
C3 Fe1 C7 C8 35.2(8)
C4 Fe1 C7 C8 -169.1(2)
C5 Fe1 C7 C6 -88.2(2)
C1 Fe1 C7 C6 -132.20(19)
C8 Fe1 C7 C6 119.1(3)
C10 Fe1 C7 C6 37.9(2)
C9 Fe1 C7 C6 81.5(2)
C2 Fe1 C7 C6 -172.86(19)
C3 Fe1 C7 C6 154.3(6)
C4 Fe1 C7 C6 -50.0(3)
C6 C7 C8 C9 0.1(3)
Fe1 C7 C8 C9 59.5(2)
C6 C7 C8 Fe1 -59.4(2)
C5 Fe1 C8 C7 -53.5(3)
C1 Fe1 C8 C7 -88.1(2)
C10 Fe1 C8 C7 81.6(2)
C9 Fe1 C8 C7 119.5(3)
C2 Fe1 C8 C7 -132.71(19)
C6 Fe1 C8 C7 37.77(19)
C3 Fe1 C8 C7 -172.43(17)
C4 Fe1 C8 C7 150.8(6)
C5 Fe1 C8 C9 -173.0(2)
C1 Fe1 C8 C9 152.42(19)
C10 Fe1 C8 C9 -37.9(2)
C2 Fe1 C8 C9 107.8(2)
C6 Fe1 C8 C9 -81.7(2)
C7 Fe1 C8 C9 -119.5(3)
C3 Fe1 C8 C9 68.1(2)
C4 Fe1 C8 C9 31.3(7)
C7 C8 C9 C10 0.1(4)
Fe1 C8 C9 C10 60.0(2)
C7 C8 C9 Fe1 -59.8(2)
C5 Fe1 C9 C10 42.8(9)
C1 Fe1 C9 C10 -170.7(2)
C8 Fe1 C9 C10 -118.5(3)
C2 Fe1 C9 C10 152.1(2)
C6 Fe1 C9 C10 -37.4(2)
C7 Fe1 C9 C10 -81.2(3)
C3 Fe1 C9 C10 108.7(2)
C4 Fe1 C9 C10 69.2(3)
C5 Fe1 C9 C8 161.3(6)
C1 Fe1 C9 C8 -52.2(3)
C10 Fe1 C9 C8 118.5(3)
C2 Fe1 C9 C8 -89.5(2)
C6 Fe1 C9 C8 81.0(2)
C7 Fe1 C9 C8 37.2(2)
C3 Fe1 C9 C8 -132.83(19)
C4 Fe1 C9 C8 -172.37(18)
C8 C9 C10 C6 -0.3(4)
Fe1 C9 C10 C6 59.5(2)
C8 C9 C10 Fe1 -59.9(2)
C7 C6 C10 C9 0.4(4)
Fe1 C6 C10 C9 -59.5(2)
C7 C6 C10 Fe1 59.9(2)
C5 Fe1 C10 C9 -170.1(2)
C1 Fe1 C10 C9 150.7(7)
C8 Fe1 C10 C9 38.1(2)
C2 Fe1 C10 C9 -52.3(4)
C6 Fe1 C10 C9 119.6(3)
C7 Fe1 C10 C9 81.6(3)
C3 Fe1 C10 C9 -88.6(2)
C4 Fe1 C10 C9 -130.7(2)
C5 Fe1 C10 C6 70.3(2)
C1 Fe1 C10 C6 31.1(9)
C8 Fe1 C10 C6 -81.5(2)
C9 Fe1 C10 C6 -119.6(3)
C2 Fe1 C10 C6 -171.9(2)
C7 Fe1 C10 C6 -38.0(2)
C3 Fe1 C10 C6 151.84(19)
C4 Fe1 C10 C6 109.7(2)
C21 N1 C11 C2 -176.1(3)
C3 C2 C11 N1 -3.2(5)
C1 C2 C11 N1 176.0(3)
Fe1 C2 C11 N1 -93.3(3)
C11 N1 C21 C26 33.6(4)
C11 N1 C21 C22 -148.7(3)
C26 C21 C22 C23 -2.1(5)
N1 C21 C22 C23 -179.9(3)
C21 C22 C23 C24 0.8(5)
C22 C23 C24 C25 0.4(5)
C23 C24 C25 C26 -0.2(5)
C22 C21 C26 C25 2.3(5)
N1 C21 C26 C25 180.0(3)
C24 C25 C26 C21 -1.2(5)
